data_4303345
loop_
_publ_author_name
'Vera Hartdegen'
'Thomas M. Klap\"otke'
'Stefan M. Sproll'

_publ_contact_author_address
;
Department Chemie
Ludwig-Maximilians Universit\"at
Butenandtstra\&se 5-13 (Haus D)
D-81377 M\"unchen
Bundesrepublik Deutschland
;
_publ_contact_author_email tmk@cup.uni-muenchen.de
_publ_contact_author_fax +49-89-2180-77491
_publ_contact_author_name 'Thomas M. Klapo\"tke'
_publ_contact_author_phone +49-89-2180-77492
_publ_section_title
;
Tetrazole-5-carboxylic Acid Based Salts of Earth Alkali and Transition
Metal Cations
;
_journal_name_full 'Inorganic Chemistry'
_journal_page_first 9549
_journal_page_last 9556
_journal_paper_doi 10.1021/ic901413n
_journal_volume 48
_journal_year 2009
_chemical_formula_moiety 'C2 H6 Ba N4 O5'
_chemical_formula_sum 'C2 H6 Ba N4 O5'
_chemical_formula_weight 303.45
_chemical_name_common Bariumtetrazol-5-carboxylate
_chemical_name_systematic
;
 ?
;
_space_group_IT_number 14
_symmetry_cell_setting monoclinic
_symmetry_space_group_name_Hall '-P 2ybc'
_symmetry_space_group_name_H-M 'P 1 21/c 1'
_atom_sites_solution_hydrogens geom
_atom_sites_solution_primary direct
_atom_sites_solution_secondary difmap
_audit_author_name 'Thomas M. Klap\"otke'
_audit_creation_method SHELXL-97
_cell_angle_alpha 90.00
_cell_angle_beta 90.856(3)
_cell_angle_gamma 90.00
_cell_formula_units_Z 4
_cell_length_a 6.6773(2)
_cell_length_b 11.4639(4)
_cell_length_c 10.0846(3)
_cell_measurement_reflns_used 5925
_cell_measurement_temperature 200(2)
_cell_measurement_theta_max 30.0000
_cell_measurement_theta_min 3.6770
_cell_volume 771.87(4)
_computing_structure_refinement 'SHELXL-97 (Sheldrick, 1997)'
_diffrn_ambient_temperature 200(2)
_diffrn_measured_fraction_theta_full 0.998
_diffrn_measured_fraction_theta_max 0.998
_diffrn_measurement_device_type 'Oxford Xcalibur 3CCD'
_diffrn_measurement_method omega-scan
_diffrn_radiation_monochromator graphite
_diffrn_radiation_source 'fine-focus sealed tube'
_diffrn_radiation_type MoK\a
_diffrn_radiation_wavelength 0.71073
_diffrn_reflns_av_R_equivalents 0.0442
_diffrn_reflns_av_sigmaI/netI 0.0326
_diffrn_reflns_limit_h_max 9
_diffrn_reflns_limit_h_min -9
_diffrn_reflns_limit_k_max 16
_diffrn_reflns_limit_k_min -16
_diffrn_reflns_limit_l_max 14
_diffrn_reflns_limit_l_min -14
_diffrn_reflns_number 10210
_diffrn_reflns_theta_full 30.08
_diffrn_reflns_theta_max 30.08
_diffrn_reflns_theta_min 4.04
_exptl_absorpt_coefficient_mu 5.140
_exptl_absorpt_correction_T_max 1.00000
_exptl_absorpt_correction_T_min 0.86820
_exptl_absorpt_correction_type multi-scan
_exptl_absorpt_process_details
;
CrysAlis RED, Oxford Diffraction Ltd.,
Version 1.171.32.5 (release 08-05-2007 CrysAlis171 .NET)
(compiled May  8 2007,13:10:02)
Empirical absorption correction using spherical harmonics,
 implemented in SCALE3 ABSPACK scaling algorithm.
;
_exptl_crystal_colour colorless
_exptl_crystal_density_diffrn 2.611
_exptl_crystal_density_method 'not measured'
_exptl_crystal_description block
_exptl_crystal_F_000 568
_exptl_crystal_size_max 0.15
_exptl_crystal_size_mid 0.11
_exptl_crystal_size_min 0.1
_refine_diff_density_max 1.117
_refine_diff_density_min -0.587
_refine_diff_density_rms 0.125
_refine_ls_extinction_method none
_refine_ls_goodness_of_fit_ref 0.949
_refine_ls_hydrogen_treatment constr
_refine_ls_matrix_type full
_refine_ls_number_parameters 85
_refine_ls_number_reflns 2269
_refine_ls_number_restraints 0
_refine_ls_restrained_S_all 0.949
_refine_ls_R_factor_all 0.0266
_refine_ls_R_factor_gt 0.0192
_refine_ls_shift/su_max 0.000
_refine_ls_shift/su_mean 0.000
_refine_ls_structure_factor_coef Fsqd
_refine_ls_weighting_details 'calc w=1/[\s^2^(Fo^2^)+(0.0199P)^2^+0.0000P] where P=(Fo^2^+2Fc^2^)/3'
_refine_ls_weighting_scheme calc
_refine_ls_wR_factor_gt 0.0410
_refine_ls_wR_factor_ref 0.0422
_reflns_number_gt 1882
_reflns_number_total 2269
_reflns_threshold_expression >2\s(I)
_cod_data_source_file ic901413n_si_001_3.cif
_cod_data_source_block Bariumtetrazol-5-carboxylate
_cod_original_sg_symbol_H-M 'P 21/c'
_cod_database_code 4303345

loop_
_symmetry_equiv_pos_as_xyz
'x, y, z'
'-x, y+1/2, -z+1/2'
'-x, -y, -z'
'x, -y-1/2, z-1/2'

loop_
_atom_site_label
_atom_site_type_symbol
_atom_site_fract_x
_atom_site_fract_y
_atom_site_fract_z
_atom_site_U_iso_or_equiv
_atom_site_adp_type
_atom_site_occupancy
_atom_site_symmetry_multiplicity
_atom_site_calc_flag
_atom_site_refinement_flags
_atom_site_disorder_assembly
_atom_site_disorder_group
Ba01 Ba 0.90628(2) 0.190841(11) 0.420309(12) 0.01100(5) Uani 1 1 d . . .
O1 O 1.0160(3) 0.30750(14) 0.19662(16) 0.0190(4) Uani 1 1 d . . .
O2 O 1.1695(3) 0.44990(15) 0.08681(15) 0.0151(3) Uani 1 1 d . . .
O3 O 1.24558(10) 0.08713(6) 0.29588(6) 0.0199(4) Uani 1 1 d . . .
H3A H 1.2489 0.0826 0.2212 0.030 Uiso 1 1 d R . .
H3B H 1.3074 0.0373 0.3307 0.030 Uiso 1 1 d R . .
O4 O 0.53273(10) 0.25918(6) 0.31984(6) 0.0196(4) Uani 1 1 d R . .
H4A H 0.4612 0.1998 0.3046 0.029 Uiso 1 1 d R . .
H4B H 0.4622 0.3063 0.3867 0.029 Uiso 1 1 d R . .
O5 O 0.58905(10) 0.11529(6) 0.58854(6) 0.0206(4) Uani 1 1 d R . .
H5A H 0.4803 0.0919 0.5790 0.031 Uiso 1 1 d R . .
H5B H 0.5836 0.1503 0.6531 0.031 Uiso 1 1 d R . .
N1 N 1.18624(10) 0.39782(6) 0.43698(6) 0.0152(4) Uani 1 1 d R . .
N2 N 1.23696(10) 0.48046(6) 0.52535(6) 0.0175(4) Uani 1 1 d R . .
N3 N 1.25748(10) 0.58189(6) 0.46415(6) 0.0176(4) Uani 1 1 d R . .
N4 N 1.22243(10) 0.56765(6) 0.33373(6) 0.0162(4) Uani 1 1 d R . .
C1 C 1.17935(10) 0.45464(6) 0.32087(6) 0.0114(4) Uani 1 1 d R . .
C2 C 1.11673(10) 0.39936(6) 0.19295(6) 0.0126(5) Uani 1 1 d R . .

loop_
_atom_site_aniso_label
_atom_site_aniso_U_11
_atom_site_aniso_U_22
_atom_site_aniso_U_33
_atom_site_aniso_U_23
_atom_site_aniso_U_13
_atom_site_aniso_U_12
Ba01 0.01419(7) 0.00941(7) 0.00935(7) 0.00054(5) -0.00115(5) -0.00045(6)
O1 0.0288(10) 0.0148(9) 0.0133(8) 0.0028(7) -0.0034(7) -0.0085(8)
O2 0.0183(9) 0.0159(9) 0.0111(8) 0.0022(7) -0.0001(6) -0.0006(7)
O3 0.0252(10) 0.0226(10) 0.0117(8) 0.0009(7) -0.0007(7) 0.0035(8)
O4 0.0203(9) 0.0189(9) 0.0196(9) -0.0002(8) -0.0011(7) 0.0032(7)
O5 0.0183(9) 0.0243(10) 0.0193(9) -0.0032(8) 0.0037(7) -0.0019(8)
N1 0.0186(11) 0.0166(11) 0.0104(9) -0.0002(8) -0.0021(8) 0.0013(8)
N2 0.0216(12) 0.0177(11) 0.0132(9) -0.0028(8) -0.0014(8) 0.0007(9)
N3 0.0231(11) 0.0154(10) 0.0143(9) -0.0023(8) 0.0001(8) -0.0013(9)
N4 0.0211(11) 0.0134(10) 0.0141(9) -0.0012(8) -0.0018(8) -0.0013(8)
C1 0.0108(11) 0.0122(11) 0.0112(10) -0.0002(9) -0.0003(8) 0.0020(8)
C2 0.0137(11) 0.0117(11) 0.0123(10) -0.0005(9) -0.0014(9) 0.0022(9)

loop_
_atom_type_symbol
_atom_type_description
_atom_type_scat_dispersion_real
_atom_type_scat_dispersion_imag
_atom_type_scat_source
C C 0.0033 0.0016 'International Tables Vol C Tables 4.2.6.8 and 6.1.1.4'
H H 0.0000 0.0000 'International Tables Vol C Tables 4.2.6.8 and 6.1.1.4'
N N 0.0061 0.0033 'International Tables Vol C Tables 4.2.6.8 and 6.1.1.4'
O O 0.0106 0.0060 'International Tables Vol C Tables 4.2.6.8 and 6.1.1.4'
Ba Ba -0.3244 2.2819 'International Tables Vol C Tables 4.2.6.8 and 6.1.1.4'

loop_
_geom_angle_atom_site_label_1
_geom_angle_atom_site_label_2
_geom_angle_atom_site_label_3
_geom_angle
_geom_angle_site_symmetry_1
_geom_angle_site_symmetry_3
_geom_angle_publ_flag
O1 Ba01 O4 79.17 . . ?
O1 Ba01 O2 120.71(5) . 2_745 ?
O4 Ba01 O2 96.15(4) . 2_745 ?
O1 Ba01 O3 67.53(4) . . ?
O4 Ba01 O3 131.76 . . ?
O2 Ba01 O3 73.98(4) 2_745 . ?
O1 Ba01 O5 147.78 . . ?
O4 Ba01 O5 68.6 . . ?
O2 Ba01 O5 65.40(4) 2_745 . ?
O3 Ba01 O5 136.87 . . ?
O1 Ba01 O1 136.93(5) . 4_566 ?
O4 Ba01 O1 124.36(4) . 4_566 ?
O2 Ba01 O1 94.28(5) 2_745 4_566 ?
O3 Ba01 O1 103.65(4) . 4_566 ?
O5 Ba01 O1 66.91(4) . 4_566 ?
O1 Ba01 O2 125.61(5) . 4_566 ?
O4 Ba01 O2 153.70(4) . 4_566 ?
O2 Ba01 O2 64.88(6) 2_745 4_566 ?
O3 Ba01 O2 63.04(3) . 4_566 ?
O5 Ba01 O2 86.34(4) . 4_566 ?
O1 Ba01 O2 45.46(4) 4_566 4_566 ?
O1 Ba01 N1 59.24 . . ?
O4 Ba01 N1 110.4 . . ?
O2 Ba01 N1 152.14(4) 2_745 . ?
O3 Ba01 N1 81.82 . . ?
O5 Ba01 N1 131.7 . . ?
O1 Ba01 N1 78.01(4) 4_566 . ?
O2 Ba01 N1 92.04(4) 4_566 . ?
O1 Ba01 N4 66.87(4) . 2_745 ?
O4 Ba01 N4 65.4 . 2_745 ?
O2 Ba01 N4 58.18(3) 2_745 2_745 ?
O3 Ba01 N4 69.72(2) . 2_745 ?
O5 Ba01 N4 99.0 . 2_745 ?
O1 Ba01 N4 152.43(4) 4_566 2_745 ?
O2 Ba01 N4 113.00(3) 4_566 2_745 ?
N1 Ba01 N4 125.3 . 2_745 ?
O1 Ba01 N3 89.97(4) . 3_766 ?
O4 Ba01 N3 65.0 . 3_766 ?
O2 Ba01 N3 141.36(4) 2_745 3_766 ?
O3 Ba01 N3 143.995(9) . 3_766 ?
O5 Ba01 N3 76.2 . 3_766 ?
O1 Ba01 N3 73.29(3) 4_566 3_766 ?
O2 Ba01 N3 117.99(3) 4_566 3_766 ?
N1 Ba01 N3 62.3 . 3_766 ?
N4 Ba01 N3 128.2 2_745 3_766 ?
O1 Ba01 C2 137.65(4) . 4_566 ?
O4 Ba01 C2 140.5 . 4_566 ?
O2 Ba01 C2 77.49(3) 2_745 4_566 ?
O3 Ba01 C2 84.456(15) . 4_566 ?
O5 Ba01 C2 73.5 . 4_566 ?
O1 Ba01 C2 22.60(3) 4_566 4_566 ?
O2 Ba01 C2 23.07(3) 4_566 4_566 ?
N1 Ba01 C2 86.7 . 4_566 ?
N4 Ba01 C2 132.9 2_745 4_566 ?
N3 Ba01 C2 95.8 3_766 4_566 ?
O1 Ba01 Ba01 130.41(4) . 3_756 ?
O4 Ba01 Ba01 127.026(15) . 3_756 ?
O2 Ba01 Ba01 33.03(3) 2_745 3_756 ?
O3 Ba01 Ba01 64.291(14) . 3_756 ?
O5 Ba01 Ba01 73.678(14) . 3_756 ?
O1 Ba01 Ba01 67.74(3) 4_566 3_756 ?
O2 Ba01 Ba01 31.84(3) 4_566 3_756 ?
N1 Ba01 Ba01 122.449(14) . 3_756 ?
N4 Ba01 Ba01 85.872(13) 2_745 3_756 ?
N3 Ba01 Ba01 137.540(13) 3_766 3_756 ?
C2 Ba01 Ba01 47.146(12) 4_566 3_756 ?
C2 O1 Ba01 126.00 . . ?
C2 O1 Ba01 95.47(9) . 4_565 ?
Ba01 O1 Ba01 137.48(6) . 4_565 ?
C2 O2 Ba01 114.68(10) . 2_755 ?
C2 O2 Ba01 93.48(9) . 4_565 ?
Ba01 O2 Ba01 115.12(6) 2_755 4_565 ?
Ba01 O3 H3A 120.0 . . ?
Ba01 O3 H3B 121.4 . . ?
H3A O3 H3B 111.9 . . ?
Ba01 O4 H4A 109.8 . . ?
Ba01 O4 H4B 109.8 . . ?
H4A O4 H4B 106.9 . . ?
Ba01 O5 H5A 136.6 . . ?
Ba01 O5 H5B 112.9 . . ?
H5A O5 H5B 103.3 . . ?
C1 N1 N2 104.0 . . ?
C1 N1 Ba01 108.6 . . ?
N2 N1 Ba01 137.8 . . ?
N3 N2 N1 109.7 . . ?
N2 N3 N4 109.4 . . ?
N2 N3 Ba01 122.0 . 3_766 ?
N4 N3 Ba01 114.7 . 3_766 ?
C1 N4 N3 104.3 . . ?
C1 N4 Ba01 108.2 . 2_755 ?
N3 N4 Ba01 144.4 . 2_755 ?
N4 C1 N1 112.5 . . ?
N4 C1 C2 123.7 . . ?
N1 C1 C2 123.7 . . ?
O1 C2 O2 124.38 . . ?
O1 C2 C1 118.44 . . ?
O2 C2 C1 117.18 . . ?
O1 C2 Ba01 61.93(8) . 4_565 ?
O2 C2 Ba01 63.45(8) . 4_565 ?
C1 C2 Ba01 169.3 . 4_565 ?

loop_
_geom_bond_atom_site_label_1
_geom_bond_atom_site_label_2
_geom_bond_distance
_geom_bond_site_symmetry_2
_geom_bond_publ_flag
Ba01 O1 2.7319(16) . ?
Ba01 O4 2.7904 . ?
Ba01 O2 2.8088(17) 2_745 ?
Ba01 O3 2.8646(7) . ?
Ba01 O5 2.8676 . ?
Ba01 O1 2.8707(16) 4_566 ?
Ba01 O2 2.9023(16) 4_566 ?
Ba01 N1 3.0238 . ?
Ba01 N4 3.0382 2_745 ?
Ba01 N3 3.0626 3_766 ?
Ba01 C2 3.2386 4_566 ?
Ba01 Ba01 4.8203(3) 3_756 ?
O1 C2 1.25039 . ?
O1 Ba01 2.8707(16) 4_565 ?
O2 C2 1.27155 . ?
O2 Ba01 2.8088(17) 2_755 ?
O2 Ba01 2.9023(16) 4_565 ?
O3 H3A 0.7557 . ?
O3 H3B 0.7842 . ?
O4 H4A 0.8445 . ?
O4 H4B 0.9885 . ?
O5 H5A 0.7785 . ?
O5 H5B 0.7661 . ?
N1 C1 1.3400 . ?
N1 N2 1.3407 . ?
N2 N3 1.3245 . ?
N3 N4 1.3424 . ?
N3 Ba01 3.0626 3_766 ?
N4 C1 1.3330 . ?
N4 Ba01 3.0382 2_755 ?
C1 C2 1.4915 . ?
C2 Ba01 3.2385 4_565 ?
